data_7702427
loop_
_publ_author_name
'Boesveld, W. Marco'
'Hitchcock, Peter B.'
'Lappert, Michael F.'

_publ_section_title
;
 Reactions of 1,3,5-triazine with organolithium compounds containing
 trimethylsilyl substituents; X-ray structures of 1,3,5-triaza- and
 1,3,5,7-tetraaza-heptatrienyllithium compounds&#x200A;&#x2020;
;
_journal_issue 22
_journal_name_full 'Journal of the Chemical Society, Dalton Transactions'
_journal_page_first 4041
_journal_paper_doi 10.1039/a907375b
_journal_year 1999
_chemical_formula_sum 'C30 H68 Li2 N6 O Si6'
_chemical_formula_weight 711.32
_chemical_name_common '[Li2(thf){Me3SiNCHNCHNCH(SiMe3)2}2]'
_space_group_IT_number 13
_space_group_name_Hall '-P 2yac'
_space_group_name_H-M_alt 'P 1 2/n 1'
_symmetry_cell_setting monoclinic
_symmetry_space_group_name_H-M 'P 1 2/n 1'
_atom_sites_solution_hydrogens geom
_atom_sites_solution_primary direct
_atom_sites_solution_secondary difmap
_audit_creation_method SHELXL
_cell_angle_alpha 90.00
_cell_angle_beta 106.43(2)
_cell_angle_gamma 90.00
_cell_formula_units_Z 2
_cell_length_a 13.022(3)
_cell_length_b 8.134(4)
_cell_length_c 22.607(6)
_cell_measurement_reflns_used 25
_cell_measurement_temperature 173(2)
_cell_measurement_theta_max 10
_cell_measurement_theta_min 7
_cell_volume 2296.8(14)
_computing_data_collection 'Enraf-Nonius CAD4'
_computing_structure_refinement 'SHELXL-93 (Sheldrick, 1993)'
_computing_structure_solution 'SHELXS-86 (Sheldrick, 1986)'
_diffrn_ambient_temperature 173(2)
_diffrn_radiation_monochromator graphite
_diffrn_radiation_source 'fine-focus sealed tube'
_diffrn_radiation_type MoK\a
_diffrn_radiation_wavelength 0.71073
_diffrn_reflns_av_R_equivalents 0.0347
_diffrn_reflns_av_sigmaI/netI 0.0900
_diffrn_reflns_limit_h_max 15
_diffrn_reflns_limit_h_min 0
_diffrn_reflns_limit_k_max 9
_diffrn_reflns_limit_k_min 0
_diffrn_reflns_limit_l_max 25
_diffrn_reflns_limit_l_min -26
_diffrn_reflns_number 4220
_diffrn_reflns_theta_max 24.97
_diffrn_reflns_theta_min 2.10
_exptl_absorpt_coefficient_mu 0.209
_exptl_absorpt_correction_type none
_exptl_crystal_density_diffrn 1.029
_exptl_crystal_F_000 776
_exptl_crystal_size_max 0.30
_exptl_crystal_size_mid 0.30
_exptl_crystal_size_min 0.20
_refine_diff_density_max 0.303
_refine_diff_density_min -0.270
_refine_diff_density_rms 0.058
_refine_ls_extinction_method none
_refine_ls_goodness_of_fit_all 1.044
_refine_ls_goodness_of_fit_obs 1.114
_refine_ls_matrix_type full
_refine_ls_number_parameters 204
_refine_ls_number_reflns 4041
_refine_ls_number_restraints 0
_refine_ls_restrained_S_all 1.044
_refine_ls_restrained_S_obs 1.114
_refine_ls_R_factor_all 0.1112
_refine_ls_R_factor_obs 0.0621
_refine_ls_shift/esd_max 0.000
_refine_ls_shift/esd_mean 0.000
_refine_ls_structure_factor_coef Fsqd
_refine_ls_weighting_details 'w=1/[\s^2^(Fo^2^)+(0.0581P)^2^+0.7646P] where P=(Fo^2^+2Fc^2^)/3'
_refine_ls_weighting_scheme calc
_refine_ls_wR_factor_all 0.1615
_refine_ls_wR_factor_obs 0.1361
_reflns_number_observed 2570
_reflns_number_total 4041
_reflns_observed_criterion >2sigma(I)
_cod_data_source_file 907375b.txt
_cod_data_source_block lappert-paper-structure-5
_cod_depositor_comments
;
The following automatic conversions were performed:

data item '_refine_ls_weighting_scheme' value 'calc
w=1/[\s^2^(Fo^2^)+(0.0581P)^2^+0.7646P] where P=(Fo^2^+2Fc^2^)/3' was
changed to 'calc'. A new data item '_refine_ls_weighting_details' was
created with the value set to
'w=1/[\s^2^(Fo^2^)+(0.0581P)^2^+0.7646P] where P=(Fo^2^+2Fc^2^)/3'.

Automatic conversion script
Id: cif_fix_values 6909 2019-04-08 15:41:33Z antanas 
;
_cod_original_sg_symbol_H-M P2/n
_cod_database_code 7702427

loop_
_symmetry_equiv_pos_as_xyz
'x, y, z'
'x+1/2, -y, z+1/2'
'-x, -y, -z'
'-x-1/2, y, -z-1/2'

loop_
_atom_site_aniso_label
_atom_site_aniso_U_11
_atom_site_aniso_U_22
_atom_site_aniso_U_33
_atom_site_aniso_U_23
_atom_site_aniso_U_13
_atom_site_aniso_U_12
Li 0.039(4) 0.035(4) 0.041(3) 0.003(3) 0.017(3) 0.006(3)
Si1 0.0494(7) 0.0479(7) 0.0262(5) -0.0006(5) 0.0186(5) -0.0035(6)
Si2 0.0525(7) 0.0395(7) 0.0317(6) -0.0046(5) 0.0184(5) 0.0064(6)
Si3 0.0428(7) 0.0607(8) 0.0266(5) 0.0044(5) 0.0183(5) 0.0113(6)
O 0.046(2) 0.028(2) 0.040(2) 0.000 0.011(2) 0.000
N1 0.039(2) 0.033(2) 0.028(2) -0.0018(14) 0.0162(14) 0.002(2)
N2 0.036(2) 0.030(2) 0.025(2) 0.0009(13) 0.0137(13) 0.0029(15)
N3 0.039(2) 0.033(2) 0.024(2) 0.0014(13) 0.0159(13) 0.0011(15)
C1 0.037(2) 0.036(2) 0.027(2) -0.004(2) 0.015(2) -0.001(2)
C2 0.037(2) 0.036(2) 0.028(2) 0.002(2) 0.012(2) -0.001(2)
C3 0.037(2) 0.029(2) 0.028(2) 0.001(2) 0.012(2) 0.001(2)
C4 0.035(2) 0.028(2) 0.030(2) 0.002(2) 0.012(2) 0.000(2)
C5 0.087(4) 0.061(3) 0.036(2) 0.013(2) 0.021(2) 0.011(3)
C6 0.068(3) 0.108(5) 0.054(3) 0.012(3) 0.031(3) -0.016(3)
C7 0.069(3) 0.072(4) 0.044(3) -0.018(3) 0.004(2) 0.006(3)
C8 0.129(5) 0.110(5) 0.057(3) 0.012(3) 0.053(3) 0.061(4)
C9 0.081(4) 0.042(3) 0.075(3) -0.006(3) 0.007(3) -0.011(3)
C10 0.062(3) 0.040(3) 0.053(3) -0.002(2) 0.011(2) 0.011(2)
C11 0.087(4) 0.091(4) 0.047(3) 0.017(3) 0.036(3) 0.049(3)
C12 0.065(3) 0.069(3) 0.034(2) -0.008(2) 0.019(2) 0.016(3)
C13 0.044(3) 0.114(5) 0.055(3) 0.013(3) 0.020(2) -0.008(3)
C14 0.079(3) 0.050(3) 0.050(3) 0.013(2) 0.026(2) 0.027(3)
C15 0.200(8) 0.035(3) 0.087(4) 0.015(3) 0.070(5) 0.024(4)

loop_
_atom_site_label
_atom_site_type_symbol
_atom_site_fract_x
_atom_site_fract_y
_atom_site_fract_z
_atom_site_U_iso_or_equiv
_atom_site_thermal_displace_type
_atom_site_occupancy
_atom_site_calc_flag
_atom_site_refinement_flags
Li Li 0.2106(5) 0.3672(8) 0.2984(3) 0.037(2) Uani 1 d .
Si1 Si 0.30770(9) 0.31759(15) 0.57226(5) 0.0395(3) Uani 1 d .
Si2 Si 0.22372(10) 0.59723(15) 0.46477(5) 0.0399(3) Uani 1 d .
Si3 Si 0.51613(9) 0.1418(2) 0.18686(5) 0.0416(3) Uani 1 d .
O O 0.2500 0.5719(4) 0.2500 0.0381(9) Uani 1 d S
N1 N 0.3163(2) 0.3379(4) 0.39262(12) 0.0322(7) Uani 1 d .
N2 N 0.3651(2) 0.2789(4) 0.30607(12) 0.0292(7) Uani 1 d .
N3 N 0.4265(2) 0.2269(4) 0.22244(12) 0.0307(7) Uani 1 d .
C1 C 0.2867(3) 0.3949(5) 0.4925(2) 0.0321(9) Uani 1 d .
C2 C 0.3289(3) 0.3037(5) 0.4552(2) 0.0336(9) Uani 1 d .
H2 H 0.3699(3) 0.2099(5) 0.4725(2) 0.040 Uiso 1 calc R
C3 C 0.3793(3) 0.2584(5) 0.3670(2) 0.0305(8) Uani 1 d .
H3 H 0.4338(3) 0.1880(5) 0.3906(2) 0.037 Uiso 1 calc R
C4 C 0.4366(3) 0.2102(4) 0.2806(2) 0.0305(8) Uani 1 d .
H4 H 0.4949(3) 0.1490(4) 0.3057(2) 0.037 Uiso 1 calc R
C5 C 0.3935(4) 0.1310(6) 0.5868(2) 0.0609(14) Uani 1 d .
H5A H 0.4031(4) 0.0932(6) 0.6292(2) 0.091 Uiso 1 calc R
H5B H 0.4635(4) 0.1573(6) 0.5810(2) 0.091 Uiso 1 calc R
H5C H 0.3593(4) 0.0441(6) 0.5579(2) 0.091 Uiso 1 calc R
C6 C 0.1771(4) 0.2634(7) 0.5853(2) 0.074(2) Uani 1 d .
H6A H 0.1892(4) 0.2227(7) 0.6276(2) 0.111 Uiso 1 calc R
H6B H 0.1421(4) 0.1777(7) 0.5561(2) 0.111 Uiso 1 calc R
H6C H 0.1313(4) 0.3611(7) 0.5793(2) 0.111 Uiso 1 calc R
C7 C 0.3749(4) 0.4735(6) 0.6304(2) 0.0645(14) Uani 1 d .
H7A H 0.3848(4) 0.4290(6) 0.6719(2) 0.097 Uiso 1 calc R
H7B H 0.3306(4) 0.5727(6) 0.6252(2) 0.097 Uiso 1 calc R
H7C H 0.4448(4) 0.5011(6) 0.6248(2) 0.097 Uiso 1 calc R
C8 C 0.1494(5) 0.6834(8) 0.5172(2) 0.093(2) Uani 1 d .
H8A H 0.1972(5) 0.6888(8) 0.5593(2) 0.140 Uiso 1 calc R
H8B H 0.0882(5) 0.6125(8) 0.5165(2) 0.140 Uiso 1 calc R
H8C H 0.1238(5) 0.7941(8) 0.5034(2) 0.140 Uiso 1 calc R
C9 C 0.3342(4) 0.7425(6) 0.4637(2) 0.0692(15) Uani 1 d .
H9A H 0.3862(4) 0.7457(6) 0.5046(2) 0.104 Uiso 1 calc R
H9B H 0.3046(4) 0.8527(6) 0.4526(2) 0.104 Uiso 1 calc R
H9C H 0.3698(4) 0.7053(6) 0.4333(2) 0.104 Uiso 1 calc R
C10 C 0.1261(3) 0.5928(5) 0.3869(2) 0.0528(12) Uani 1 d .
H10A H 0.0971(3) 0.7034(5) 0.3760(2) 0.079 Uiso 1 calc R
H10B H 0.0677(3) 0.5170(5) 0.3870(2) 0.079 Uiso 1 calc R
H10C H 0.1622(3) 0.5557(5) 0.3567(2) 0.079 Uiso 1 calc R
C11 C 0.5837(4) -0.0424(7) 0.2296(2) 0.071(2) Uani 1 d .
H11A H 0.5298(4) -0.1255(7) 0.2309(2) 0.107 Uiso 1 calc R
H11B H 0.6230(4) -0.0108(7) 0.2717(2) 0.107 Uiso 1 calc R
H11C H 0.6337(4) -0.0879(7) 0.2086(2) 0.107 Uiso 1 calc R
C12 C 0.4386(4) 0.0840(6) 0.1075(2) 0.0551(13) Uani 1 d .
H12A H 0.3848(4) 0.0015(6) 0.1093(2) 0.083 Uiso 1 calc R
H12B H 0.4872(4) 0.0383(6) 0.0855(2) 0.083 Uiso 1 calc R
H12C H 0.4030(4) 0.1816(6) 0.0856(2) 0.083 Uiso 1 calc R
C13 C 0.6186(4) 0.2978(7) 0.1847(2) 0.070(2) Uani 1 d .
H13A H 0.6589(4) 0.3271(7) 0.2270(2) 0.104 Uiso 1 calc R
H13B H 0.5834(4) 0.3960(7) 0.1631(2) 0.104 Uiso 1 calc R
H13C H 0.6676(4) 0.2527(7) 0.1630(2) 0.104 Uiso 1 calc R
C14 C 0.1652(4) 0.6746(6) 0.2142(2) 0.0580(13) Uani 1 d .
H14A H 0.1029(4) 0.6723(6) 0.2311(2) 0.070 Uiso 1 calc R
H14B H 0.1418(4) 0.6376(6) 0.1707(2) 0.070 Uiso 1 calc R
C15 C 0.2125(6) 0.8445(6) 0.2189(2) 0.101(2) Uani 1 d .
H15A H 0.2502(6) 0.8626(6) 0.1871(2) 0.122 Uiso 1 calc R
H15B H 0.1566(6) 0.9298(6) 0.2147(2) 0.122 Uiso 1 calc R

loop_
_atom_type_symbol
_atom_type_description
_atom_type_scat_dispersion_real
_atom_type_scat_dispersion_imag
_atom_type_scat_source
C C 0.0033 0.0016 'International Tables Vol C Tables 4.2.6.8 and 6.1.1.4'
H H 0.0000 0.0000 'International Tables Vol C Tables 4.2.6.8 and 6.1.1.4'
N N 0.0061 0.0033 'International Tables Vol C Tables 4.2.6.8 and 6.1.1.4'
O O 0.0106 0.0060 'International Tables Vol C Tables 4.2.6.8 and 6.1.1.4'
Si Si 0.0817 0.0704 'International Tables Vol C Tables 4.2.6.8 and 6.1.1.4'
Li Li -0.0003 0.0001 'International Tables Vol C Tables 4.2.6.8 and 6.1.1.4'

loop_
_geom_angle_atom_site_label_1
_geom_angle_atom_site_label_2
_geom_angle_atom_site_label_3
_geom_angle
_geom_angle_site_symmetry_1
_geom_angle_site_symmetry_3
N3 Li N2 125.4(3) 4_656 .
N3 Li O 129.4(3) 4_656 .
N2 Li O 86.9(2) . .
N3 Li N1 115.3(3) 4_656 .
N2 Li N1 63.9(2) . .
O Li N1 114.0(3) . .
N3 Li N2 61.3(2) 4_656 4_656
N2 Li N2 95.5(3) . 4_656
O Li N2 79.6(2) . 4_656
N1 Li N2 153.2(3) . 4_656
N3 Li C3 120.4(3) 4_656 .
N2 Li C3 33.07(14) . .
O Li C3 107.5(3) . .
N1 Li C3 31.79(13) . .
N2 Li C3 123.8(3) 4_656 .
N3 Li C4 30.03(13) 4_656 4_656
N2 Li C4 113.4(3) . 4_656
O Li C4 105.8(3) . 4_656
N1 Li C4 139.6(3) . 4_656
N2 Li C4 31.28(12) 4_656 4_656
C3 Li C4 128.1(3) . 4_656
N3 Li Li 108.8(3) 4_656 4_656
N2 Li Li 59.0(2) . 4_656
O Li Li 51.3(2) . 4_656
N1 Li Li 121.0(4) . 4_656
N2 Li Li 48.5(2) 4_656 4_656
C3 Li Li 92.0(3) . 4_656
C4 Li Li 79.2(3) 4_656 4_656
C1 Si1 C7 111.5(2) . .
C1 Si1 C5 111.4(2) . .
C7 Si1 C5 107.0(2) . .
C1 Si1 C6 110.2(2) . .
C7 Si1 C6 108.6(2) . .
C5 Si1 C6 108.0(2) . .
C10 Si2 C1 114.8(2) . .
C10 Si2 C9 108.9(2) . .
C1 Si2 C9 107.2(2) . .
C10 Si2 C8 105.7(2) . .
C1 Si2 C8 112.0(2) . .
C9 Si2 C8 108.1(3) . .
N3 Si3 C13 108.8(2) . .
N3 Si3 C12 107.2(2) . .
C13 Si3 C12 110.3(2) . .
N3 Si3 C11 111.1(2) . .
C13 Si3 C11 109.1(2) . .
C12 Si3 C11 110.2(2) . .
C14 O C14 108.9(5) . 4_656
C14 O Li 119.0(3) . .
C14 O Li 115.0(3) 4_656 .
C14 O Li 115.0(3) . 4_656
C14 O Li 119.0(3) 4_656 4_656
Li O Li 77.4(4) . 4_656
C3 N1 C2 116.2(3) . .
C3 N1 Li 85.6(3) . .
C2 N1 Li 149.3(3) . .
C3 N2 C4 118.3(3) . .
C3 N2 Li 88.8(3) . .
C4 N2 Li 150.5(3) . .
C3 N2 Li 160.7(3) . 4_656
C4 N2 Li 81.1(2) . 4_656
Li N2 Li 72.5(3) . 4_656
C4 N3 Si3 122.8(3) . .
C4 N3 Li 97.1(3) . 4_656
Si3 N3 Li 140.1(2) . 4_656
C2 C1 Si1 116.5(3) . .
C2 C1 Si2 119.4(3) . .
Si1 C1 Si2 123.8(2) . .
C1 C2 N1 124.6(4) . .
N1 C3 N2 118.2(3) . .
N1 C3 Li 62.6(2) . .
N2 C3 Li 58.2(2) . .
N3 C4 N2 120.5(3) . .
N3 C4 Li 52.9(2) . 4_656
N2 C4 Li 67.7(2) . 4_656
O C14 C15 105.1(4) . .
C15 C15 C14 102.5(3) 4_656 .

loop_
_geom_bond_atom_site_label_1
_geom_bond_atom_site_label_2
_geom_bond_distance
_geom_bond_site_symmetry_2
Li N3 2.058(7) 4_656
Li N2 2.096(7) .
Li O 2.133(7) .
Li N1 2.197(7) .
Li N2 2.398(7) 4_656
Li C3 2.467(7) .
Li C4 2.561(8) 4_656
Li Li 2.668(12) 4_656
Si1 C1 1.854(4) .
Si1 C7 1.858(4) .
Si1 C5 1.858(5) .
Si1 C6 1.859(5) .
Si2 C10 1.857(4) .
Si2 C1 1.867(4) .
Si2 C9 1.867(5) .
Si2 C8 1.866(4) .
Si3 N3 1.738(3) .
Si3 C13 1.851(5) .
Si3 C12 1.854(4) .
Si3 C11 1.863(5) .
O C14 1.438(5) .
O C14 1.438(5) 4_656
O Li 2.133(7) 4_656
N1 C3 1.303(4) .
N1 C2 1.406(4) .
N2 C3 1.346(4) .
N2 C4 1.346(4) .
N2 Li 2.398(7) 4_656
N3 C4 1.292(4) .
N3 Li 2.058(7) 4_656
C1 C2 1.351(5) .
C4 Li 2.561(8) 4_656
C14 C15 1.504(7) .
C15 C15 1.469(11) 4_656
